data_4034969
loop_
_publ_author_name
'Samper Barcel\'o, V\'ictor'
'Bienz, Stefan'

_publ_section_title
;
 Synthesis of Highly Substituted 3-Pyrrolin-2-ones from N,N-Disubstituted
 \a-Amino Acids.
;
_journal_issue 5
_journal_name_full 'The Journal of organic chemistry'
_journal_page_first 2734
_journal_page_last 2743
_journal_paper_doi 10.1021/acs.joc.7b03187
_journal_volume 83
_journal_year 2018
_chemical_formula_moiety 'C10 H10 Cl N O2 S'
_chemical_formula_sum 'C10 H10 Cl N O2 S'
_chemical_formula_weight 243.70
_chemical_melting_point 404.9
_chemical_name_systematic 3-chloro-5-methoxy-1-methyl-4-(2-thienyl)-1,5-dihydro-2H-pyrrol-2-one
_space_group_crystal_system monoclinic
_space_group_IT_number 14
_space_group_name_Hall '-P 2ybc'
_space_group_name_H-M_alt 'P 1 21/c 1'
_atom_sites_solution_hydrogens geom
_audit_creation_method SHELXL-2014/7
_cell_angle_alpha 90
_cell_angle_beta 109.471(2)
_cell_angle_gamma 90
_cell_formula_units_Z 4
_cell_length_a 10.2094(2)
_cell_length_b 14.5436(2)
_cell_length_c 7.83158(19)
_cell_measurement_reflns_used 6583
_cell_measurement_temperature 160(2)
_cell_measurement_theta_max 28.2560
_cell_measurement_theta_min 2.7870
_cell_volume 1096.34(4)
_computing_cell_refinement 'CrysAlisPro, Version 1.171.37.35g (Agilent Technologies, 2014)'
_computing_data_collection 'CrysAlisPro, Version 1.171.37.35g (Agilent Technologies, 2014)'
_computing_data_reduction 'CrysAlisPro, Version 1.171.37.35g (Agilent Technologies, 2014)'
_computing_molecular_graphics 'ORTEPII (Johnson, 1976)'
_computing_publication_material 'SHELXL-2014 and PLATON (Spek, 2015)'
_computing_structure_refinement 'SHELXL-2014 (Sheldrick, 2015)'
_computing_structure_solution 'SHELXS-2014 (Sheldrick, 2008)'
_diffrn_ambient_temperature 160(2)
_diffrn_detector 'Atlas CCD camera on \k goniostat'
_diffrn_detector_area_resol_mean 10.3801
_diffrn_measured_fraction_theta_full 0.999
_diffrn_measured_fraction_theta_max 0.889
_diffrn_measurement_device_type 'Oxford Diffraction SuperNova, dual radiation diffractometer'
_diffrn_measurement_method '\w scans'
_diffrn_radiation_monochromator mirror
_diffrn_radiation_source 'SuperNova (Mo) X-ray Source'
_diffrn_radiation_type 'Mo K\a'
_diffrn_radiation_wavelength 0.71073
_diffrn_reflns_av_R_equivalents 0.0206
_diffrn_reflns_av_unetI/netI 0.0180
_diffrn_reflns_Laue_measured_fraction_full 0.999
_diffrn_reflns_Laue_measured_fraction_max 0.889
_diffrn_reflns_limit_h_max 13
_diffrn_reflns_limit_h_min -12
_diffrn_reflns_limit_k_max 19
_diffrn_reflns_limit_k_min -18
_diffrn_reflns_limit_l_max 9
_diffrn_reflns_limit_l_min -10
_diffrn_reflns_number 10881
_diffrn_reflns_point_group_measured_fraction_full 0.999
_diffrn_reflns_point_group_measured_fraction_max 0.889
_diffrn_reflns_theta_full 25.242
_diffrn_reflns_theta_max 28.444
_diffrn_reflns_theta_min 2.537
_exptl_absorpt_coefficient_mu 0.517
_exptl_absorpt_correction_T_max 1.00000
_exptl_absorpt_correction_T_min 0.85811
_exptl_absorpt_correction_type multi-scan
_exptl_absorpt_process_details
;
Empirical absorption correction using spherical harmonics,
 implemented in SCALE3 ABSPACK scaling algorithm.
CrysAlisPro, Version 1.171.37.35g (Agilent Technologies, 2014)
;
_exptl_crystal_colour colourless
_exptl_crystal_density_diffrn 1.476
_exptl_crystal_description prism
_exptl_crystal_F_000 504
_exptl_crystal_size_max 0.21
_exptl_crystal_size_mid 0.20
_exptl_crystal_size_min 0.12
_refine_diff_density_max 0.312
_refine_diff_density_min -0.324
_refine_diff_density_rms 0.051
_refine_ls_extinction_method none
_refine_ls_goodness_of_fit_ref 1.042
_refine_ls_hydrogen_treatment constr
_refine_ls_matrix_type full
_refine_ls_number_parameters 138
_refine_ls_number_reflns 2460
_refine_ls_number_restraints 0
_refine_ls_restrained_S_all 1.042
_refine_ls_R_factor_all 0.0372
_refine_ls_R_factor_gt 0.0319
_refine_ls_shift/su_max 0.001
_refine_ls_shift/su_mean 0.000
_refine_ls_structure_factor_coef Fsqd
_refine_ls_weighting_details 'w=1/[\s^2^(Fo^2^)+(0.0363P)^2^+0.7504P] where P=(Fo^2^+2Fc^2^)/3'
_refine_ls_weighting_scheme calc
_refine_ls_wR_factor_gt 0.0788
_refine_ls_wR_factor_ref 0.0834
_reflns_Friedel_coverage 0.000
_reflns_number_gt 2180
_reflns_number_total 2460
_reflns_threshold_expression 'I > 2\s(I)'
_cod_data_source_file jo7b03187_si_002.cif
_cod_data_source_block 8l
_cod_original_cell_volume 1096.35(4)
_cod_original_sg_symbol_H-M 'P 21/c'
_cod_database_code 4034969
_shelx_shelxl_version_number 2014/7
_shelx_space_group_comment
;
The symmetry employed for this shelxl refinement is uniquely defined
by the following loop, which should always be used as a source of
symmetry information in preference to the above space-group names.
They are only intended as comments.
;

loop_
_space_group_symop_operation_xyz
'x, y, z'
'-x, y+1/2, -z+1/2'
'-x, -y, -z'
'x, -y-1/2, z-1/2'

loop_
_atom_site_label
_atom_site_type_symbol
_atom_site_fract_x
_atom_site_fract_y
_atom_site_fract_z
_atom_site_U_iso_or_equiv
_atom_site_adp_type
_atom_site_occupancy
_atom_site_site_symmetry_order
_atom_site_calc_flag
_atom_site_refinement_flags_posn
_atom_site_refinement_flags_adp
Cl1 Cl 0.68523(5) 0.52559(3) 1.02252(6) 0.03509(14) Uani 1 1 d . .
S1 S 0.44515(4) 0.58137(3) 0.63745(6) 0.02793(13) Uani 1 1 d . .
O1 O 1.00010(12) 0.58237(8) 1.15462(15) 0.0288(3) Uani 1 1 d . .
O2 O 0.86753(11) 0.67807(7) 0.56816(14) 0.0206(2) Uani 1 1 d . .
N1 N 0.96338(13) 0.66035(9) 0.88683(17) 0.0200(3) Uani 1 1 d . .
C1 C 1.09893(16) 0.70227(13) 0.9270(2) 0.0298(4) Uani 1 1 d . .
H11 H 1.1278 0.6993 0.8197 0.045 Uiso 1 1 calc R U
H12 H 1.1664 0.6692 1.0272 0.045 Uiso 1 1 calc R U
H13 H 1.0944 0.7667 0.9614 0.045 Uiso 1 1 calc R U
C2 C 0.92543(16) 0.60830(10) 1.0053(2) 0.0203(3) Uani 1 1 d . .
C3 C 0.77407(16) 0.59162(11) 0.9173(2) 0.0213(3) Uani 1 1 d . .
C4 C 0.72467(15) 0.63623(10) 0.7593(2) 0.0186(3) Uani 1 1 d . .
C5 C 0.84567(15) 0.68992(10) 0.7344(2) 0.0179(3) Uani 1 1 d . .
H5 H 0.8299 0.7568 0.7497 0.022 Uiso 1 1 calc R U
C6 C 0.8867(2) 0.58434(11) 0.5259(2) 0.0306(4) Uani 1 1 d . .
H61 H 0.9214 0.5823 0.4233 0.046 Uiso 1 1 calc R U
H62 H 0.7978 0.5517 0.4940 0.046 Uiso 1 1 calc R U
H63 H 0.9541 0.5549 0.6313 0.046 Uiso 1 1 calc R U
C7 C 0.58797(16) 0.64186(10) 0.6256(2) 0.0214(3) Uani 1 1 d . .
C8 C 0.55257(18) 0.69344(13) 0.4682(3) 0.0333(4) Uani 1 1 d . .
H8 H 0.6156 0.7321 0.4359 0.040 Uiso 1 1 calc R U
C9 C 0.41132(19) 0.68189(14) 0.3610(3) 0.0415(5) Uani 1 1 d . .
H9 H 0.3695 0.7121 0.2484 0.050 Uiso 1 1 calc R U
C10 C 0.34215(18) 0.62382(12) 0.4344(3) 0.0334(4) Uani 1 1 d . .
H10 H 0.2469 0.6083 0.3793 0.040 Uiso 1 1 calc R U

loop_
_atom_site_aniso_label
_atom_site_aniso_U_11
_atom_site_aniso_U_22
_atom_site_aniso_U_33
_atom_site_aniso_U_23
_atom_site_aniso_U_13
_atom_site_aniso_U_12
Cl1 0.0357(2) 0.0450(3) 0.0271(2) 0.01083(18) 0.01394(19) -0.00852(18)
S1 0.0218(2) 0.0300(2) 0.0323(3) -0.00057(17) 0.00950(17) -0.00390(16)
O1 0.0303(6) 0.0375(7) 0.0155(6) 0.0045(5) 0.0035(5) 0.0030(5)
O2 0.0269(6) 0.0214(5) 0.0150(6) 0.0023(4) 0.0090(4) -0.0003(4)
N1 0.0181(6) 0.0247(6) 0.0156(7) 0.0013(5) 0.0034(5) -0.0004(5)
C1 0.0204(8) 0.0398(10) 0.0266(9) 0.0011(7) 0.0041(7) -0.0054(7)
C2 0.0245(8) 0.0219(7) 0.0145(8) -0.0012(6) 0.0065(6) 0.0024(6)
C3 0.0245(8) 0.0244(7) 0.0170(8) 0.0006(6) 0.0099(6) -0.0015(6)
C4 0.0199(7) 0.0193(7) 0.0176(8) -0.0013(6) 0.0078(6) 0.0001(5)
C5 0.0197(7) 0.0192(7) 0.0147(7) 0.0005(5) 0.0055(6) -0.0002(5)
C6 0.0476(11) 0.0257(8) 0.0234(9) -0.0005(7) 0.0182(8) 0.0032(7)
C7 0.0204(7) 0.0208(7) 0.0227(8) 0.0000(6) 0.0067(6) -0.0015(6)
C8 0.0220(8) 0.0384(10) 0.0310(10) 0.0120(8) -0.0023(7) -0.0041(7)
C9 0.0271(9) 0.0444(11) 0.0405(12) 0.0156(9) -0.0054(8) -0.0017(8)
C10 0.0201(8) 0.0300(9) 0.0434(11) -0.0008(8) 0.0017(7) -0.0005(7)

loop_
_atom_type_symbol
_atom_type_description
_atom_type_scat_dispersion_real
_atom_type_scat_dispersion_imag
_atom_type_scat_source
C C 0.0033 0.0016 'International Tables Vol C Tables 4.2.6.8 and 6.1.1.4'
H H 0.0000 0.0000 'International Tables Vol C Tables 4.2.6.8 and 6.1.1.4'
Cl Cl 0.1484 0.1585 'International Tables Vol C Tables 4.2.6.8 and 6.1.1.4'
N N 0.0061 0.0033 'International Tables Vol C Tables 4.2.6.8 and 6.1.1.4'
O O 0.0106 0.0060 'International Tables Vol C Tables 4.2.6.8 and 6.1.1.4'
S S 0.1246 0.1234 'International Tables Vol C Tables 4.2.6.8 and 6.1.1.4'

loop_
_geom_angle_atom_site_label_1
_geom_angle_atom_site_label_2
_geom_angle_atom_site_label_3
_geom_angle
C10 S1 C7 91.98(8)
C5 O2 C6 114.08(12)
C2 N1 C1 123.99(14)
C2 N1 C5 112.56(12)
C1 N1 C5 121.64(13)
N1 C1 H11 109.5
N1 C1 H12 109.5
H11 C1 H12 109.5
N1 C1 H13 109.5
H11 C1 H13 109.5
H12 C1 H13 109.5
O1 C2 N1 126.83(15)
O1 C2 C3 127.80(14)
N1 C2 C3 105.35(13)
C4 C3 C2 111.26(13)
C4 C3 Cl1 128.40(13)
C2 C3 Cl1 120.31(12)
C3 C4 C7 132.44(15)
C3 C4 C5 107.12(13)
C7 C4 C5 120.43(13)
O2 C5 N1 112.55(12)
O2 C5 C4 116.18(12)
N1 C5 C4 103.12(12)
O2 C5 H5 108.2
N1 C5 H5 108.2
C4 C5 H5 108.2
O2 C6 H61 109.5
O2 C6 H62 109.5
H61 C6 H62 109.5
O2 C6 H63 109.5
H61 C6 H63 109.5
H62 C6 H63 109.5
C8 C7 C4 125.46(15)
C8 C7 S1 110.40(12)
C4 C7 S1 124.11(12)
C7 C8 C9 112.06(16)
C7 C8 H8 124.0
C9 C8 H8 124.0
C10 C9 C8 113.38(17)
C10 C9 H9 123.3
C8 C9 H9 123.3
C9 C10 S1 112.18(13)
C9 C10 H10 123.9
S1 C10 H10 123.9

loop_
_geom_bond_atom_site_label_1
_geom_bond_atom_site_label_2
_geom_bond_distance
Cl1 C3 1.7093(16)
S1 C10 1.7032(19)
S1 C7 1.7319(15)
O1 C2 1.2232(19)
O2 C5 1.4027(18)
O2 C6 1.4317(19)
N1 C2 1.351(2)
N1 C1 1.448(2)
N1 C5 1.4485(19)
C1 H11 0.9800
C1 H12 0.9800
C1 H13 0.9800
C2 C3 1.487(2)
C3 C4 1.338(2)
C4 C7 1.441(2)
C4 C5 1.528(2)
C5 H5 1.0000
C6 H61 0.9800
C6 H62 0.9800
C6 H63 0.9800
C7 C8 1.384(2)
C8 C9 1.416(2)
C8 H8 0.9500
C9 C10 1.346(3)
C9 H9 0.9500
C10 H10 0.9500

loop_
_geom_torsion_atom_site_label_1
_geom_torsion_atom_site_label_2
_geom_torsion_atom_site_label_3
_geom_torsion_atom_site_label_4
_geom_torsion
C1 N1 C2 O1 -6.6(3)
C5 N1 C2 O1 -171.46(15)
C1 N1 C2 C3 172.02(14)
C5 N1 C2 C3 7.21(17)
O1 C2 C3 C4 175.32(16)
N1 C2 C3 C4 -3.34(18)
O1 C2 C3 Cl1 -2.7(2)
N1 C2 C3 Cl1 178.68(11)
C2 C3 C4 C7 179.81(16)
Cl1 C3 C4 C7 -2.4(3)
C2 C3 C4 C5 -1.57(17)
Cl1 C3 C4 C5 176.21(12)
C6 O2 C5 N1 62.57(17)
C6 O2 C5 C4 -55.99(17)
C2 N1 C5 O2 -134.00(13)
C1 N1 C5 O2 60.77(18)
C2 N1 C5 C4 -8.03(16)
C1 N1 C5 C4 -173.26(14)
C3 C4 C5 O2 129.13(14)
C7 C4 C5 O2 -52.05(19)
C3 C4 C5 N1 5.53(16)
C7 C4 C5 N1 -175.66(13)
C3 C4 C7 C8 178.53(18)
C5 C4 C7 C8 0.1(2)
C3 C4 C7 S1 -3.5(3)
C5 C4 C7 S1 178.06(11)
C10 S1 C7 C8 0.69(14)
C10 S1 C7 C4 -177.57(14)
C4 C7 C8 C9 177.68(17)
S1 C7 C8 C9 -0.6(2)
C7 C8 C9 C10 0.1(3)
C8 C9 C10 S1 0.5(2)
C7 S1 C10 C9 -0.66(16)
